data_4309945
loop_
_publ_author_name
'Feng He'
'Ming-Liang Tong'
'Xiao-Ming Chen'

_publ_section_title
;
Synthesis, Structures, and Magnetic Properties of Heteronuclear
Cu(II)-Ln(III) (Ln = La, Gd, or Tb) Complexes
;
_journal_name_full 'Inorganic Chemistry'
_journal_page_first 8285
_journal_page_last 8292
_journal_paper_doi 10.1021/ic0507159
_journal_volume 44
_journal_year 2005
_chemical_formula_sum 'C20 H34 Cl Cu2 La N10 O17'
_chemical_formula_weight 988.01
_chemical_name_systematic
; 
 ? 
;
_space_group_IT_number 19
_symmetry_cell_setting orthorhombic
_symmetry_space_group_name_Hall 'P 2ac 2ab'
_symmetry_space_group_name_H-M 'P 21 21 21'
_atom_sites_solution_hydrogens geom
_atom_sites_solution_primary direct
_atom_sites_solution_secondary difmap
_audit_creation_method SHELXL-97
_cell_angle_alpha 90.00
_cell_angle_beta 90.00
_cell_angle_gamma 90.00
_cell_formula_units_Z 4
_cell_length_a 8.0453(7)
_cell_length_b 18.6762(16)
_cell_length_c 24.489(2)
_cell_measurement_temperature 298(2)
_cell_volume 3679.6(5)
_computing_structure_refinement 'SHELXL-97 (Sheldrick, 1997)'
_computing_structure_solution 'SHELXS-97 (Sheldrick, 1990)'
_diffrn_ambient_temperature 298(2)
_diffrn_measured_fraction_theta_full 0.954
_diffrn_measured_fraction_theta_max 0.954
_diffrn_radiation_monochromator graphite
_diffrn_radiation_source 'fine-focus sealed tube'
_diffrn_radiation_type MoK\a
_diffrn_radiation_wavelength 0.71073
_diffrn_reflns_av_R_equivalents 0.0604
_diffrn_reflns_av_sigmaI/netI 0.0909
_diffrn_reflns_limit_h_max 10
_diffrn_reflns_limit_h_min -10
_diffrn_reflns_limit_k_max 24
_diffrn_reflns_limit_k_min -24
_diffrn_reflns_limit_l_max 32
_diffrn_reflns_limit_l_min -21
_diffrn_reflns_number 22348
_diffrn_reflns_theta_full 28.29
_diffrn_reflns_theta_max 28.29
_diffrn_reflns_theta_min 1.37
_exptl_absorpt_coefficient_mu 2.439
_exptl_absorpt_correction_T_max 0.9117
_exptl_absorpt_correction_T_min 0.4599
_exptl_crystal_colour blue
_exptl_crystal_density_diffrn 1.783
_exptl_crystal_density_method 'not measured'
_exptl_crystal_F_000 1968
_exptl_crystal_size_max 0.38
_exptl_crystal_size_mid 0.04
_exptl_crystal_size_min 0.04
_refine_diff_density_max 1.442
_refine_diff_density_min -0.662
_refine_diff_density_rms 0.148
_refine_ls_abs_structure_details 'Flack H D (1983), Acta Cryst. A39, 876-881'
_refine_ls_abs_structure_Flack 0.00
_refine_ls_extinction_method none
_refine_ls_goodness_of_fit_ref 1.076
_refine_ls_hydrogen_treatment mixed
_refine_ls_matrix_type full
_refine_ls_number_parameters 478
_refine_ls_number_reflns 8483
_refine_ls_number_restraints 0
_refine_ls_restrained_S_all 1.076
_refine_ls_R_factor_all 0.1241
_refine_ls_R_factor_gt 0.0776
_refine_ls_shift/su_max 0.253
_refine_ls_shift/su_mean 0.021
_refine_ls_structure_factor_coef Fsqd
_refine_ls_weighting_details 'calc w=1/[\s^2^(Fo^2^)+(0.0784P)^2^+3.0115P] where P=(Fo^2^+2Fc^2^)/3'
_refine_ls_weighting_scheme calc
_refine_ls_wR_factor_gt 0.1620
_refine_ls_wR_factor_ref 0.1848
_reflns_number_gt 5391
_reflns_number_total 8483
_reflns_threshold_expression >2sigma(I)
_cod_data_source_file ic0507159si20050507_083030_1.cif
_cod_data_source_block compound_2.La
_cod_database_code 4309945

loop_
_symmetry_equiv_pos_as_xyz
'x, y, z'
'-x+1/2, -y, z+1/2'
'-x, y+1/2, -z+1/2'
'x+1/2, -y+1/2, -z'

loop_
_atom_site_label
_atom_site_type_symbol
_atom_site_fract_x
_atom_site_fract_y
_atom_site_fract_z
_atom_site_U_iso_or_equiv
_atom_site_adp_type
_atom_site_occupancy
_atom_site_symmetry_multiplicity
_atom_site_calc_flag
_atom_site_refinement_flags
_atom_site_disorder_assembly
_atom_site_disorder_group
La1 La 0.74697(10) 0.09863(3) 0.19159(2) 0.03873(16) Uani 1 1 d . . .
Cu1 Cu 0.7487(3) -0.08049(6) 0.22786(5) 0.0569(4) Uani 1 1 d . . .
Cu2 Cu 0.7607(3) 0.27557(6) 0.23443(5) 0.0437(3) Uani 1 1 d . . .
Cl1 Cl 0.287(4) 0.5986(10) 0.0348(8) 0.096(8) Uani 0.50 1 d P . .
Cl2 Cl 0.309(7) 0.5945(14) 0.0357(13) 0.19(2) Uani 0.50 1 d P . .
O1 O 0.6745(11) -0.0235(4) 0.1690(3) 0.061(2) Uani 1 1 d . . .
O2 O 0.8425(10) 0.0067(4) 0.2567(3) 0.053(2) Uani 1 1 d . . .
O3 O 0.6735(10) 0.2219(4) 0.1742(3) 0.052(2) Uani 1 1 d . . .
O4 O 0.8507(9) 0.1857(3) 0.2589(3) 0.0405(17) Uani 1 1 d . . .
O5 O 0.8270(17) 0.1135(8) 0.0864(4) 0.107(5) Uani 1 1 d . . .
O6 O 1.0515(11) 0.0950(7) 0.1697(4) 0.086(3) Uani 1 1 d . . .
H6C H 1.1112 0.1319 0.1747 0.103 Uiso 1 1 d R . .
H6D H 1.0949 0.0568 0.1573 0.103 Uiso 1 1 d R . .
O7 O 0.4123(12) 0.0949(9) 0.1997(5) 0.108(4) Uani 1 1 d . . .
O8 O 0.5340(11) 0.1044(5) 0.2756(3) 0.067(2) Uani 1 1 d . . .
O9 O 0.2628(13) 0.1013(6) 0.2694(4) 0.101(3) Uani 1 1 d . . .
O10 O 0.5680(14) 0.1012(6) 0.0987(4) 0.076(3) Uani 1 1 d . . .
O11 O 0.6502(18) 0.1250(9) 0.0181(4) 0.139(6) Uani 1 1 d . . .
O12 O 0.229(2) 0.0880(10) 0.0730(5) 0.211(9) Uani 1 1 d . . .
H12A H 0.1581 0.0825 0.0984 0.253 Uiso 1 1 d R . .
H12B H 0.1973 0.0903 0.0399 0.253 Uiso 1 1 d R . .
O13 O 0.209(8) 0.2204(10) 0.0090(10) 0.57(5) Uani 1 1 d . . .
H13B H 0.1528 0.2280 0.0379 0.682 Uiso 1 1 d R . .
H13C H 0.1696 0.2329 -0.0219 0.682 Uiso 1 1 d R . .
O14 O 0.238(2) 0.6599(8) 0.0218(7) 0.177(7) Uani 1 1 d . . .
O15 O 0.344(3) 0.5560(11) -0.0060(7) 0.220(13) Uani 1 1 d . . .
O16 O 0.338(3) 0.5780(11) 0.0819(7) 0.192(9) Uani 1 1 d . . .
O17 O 0.504(7) 0.611(4) 0.0319(18) 0.25(3) Uani 0.50 1 d P . .
O18 O 0.088(8) 0.563(2) 0.048(3) 0.31(4) Uani 0.50 1 d P . .
N1 N 0.6339(16) -0.1569(5) 0.1919(5) 0.068(3) Uani 1 1 d . . .
N2 N 0.8454(16) -0.1271(6) 0.2913(5) 0.073(4) Uani 1 1 d . . .
N3 N 0.6477(12) 0.3566(4) 0.2007(4) 0.044(2) Uani 1 1 d . . .
N4 N 0.8654(12) 0.3159(5) 0.2992(3) 0.048(2) Uani 1 1 d . . .
N5 N 0.4906(18) -0.1884(7) 0.1196(7) 0.074(4) Uani 1 1 d . . .
N6 N 0.9903(17) -0.1071(9) 0.3685(6) 0.081(5) Uani 1 1 d . . .
N7 N 0.5047(14) 0.3930(6) 0.1300(4) 0.050(3) Uani 1 1 d . . .
N8 N 1.0018(16) 0.2902(7) 0.3740(5) 0.059(3) Uani 1 1 d . . .
N9 N 0.685(2) 0.1121(8) 0.0665(6) 0.082(4) Uani 1 1 d . . .
N10 N 0.4035(14) 0.1006(5) 0.2488(5) 0.060(3) Uani 1 1 d . . .
C1 C 0.581(2) -0.0576(6) 0.1296(6) 0.070(4) Uani 1 1 d . . .
H1A H 0.6347 -0.0542 0.0944 0.084 Uiso 1 1 calc R . .
H1B H 0.4718 -0.0354 0.1269 0.084 Uiso 1 1 calc R . .
C2 C 0.5638(18) -0.1345(7) 0.1464(7) 0.066(5) Uani 1 1 d . . .
C3 C 0.507(2) -0.2494(9) 0.1488(9) 0.094(6) Uani 1 1 d . . .
H3A H 0.4656 -0.2946 0.1402 0.112 Uiso 1 1 calc R . .
C4 C 0.591(2) -0.2311(7) 0.1905(8) 0.086(5) Uani 1 1 d . . .
H4A H 0.6210 -0.2632 0.2178 0.103 Uiso 1 1 calc R . .
C5 C 0.409(2) -0.1838(10) 0.0685(7) 0.109(7) Uani 1 1 d . . .
H5A H 0.3653 -0.2300 0.0589 0.163 Uiso 1 1 calc R . .
H5B H 0.4870 -0.1687 0.0411 0.163 Uiso 1 1 calc R . .
H5C H 0.3200 -0.1498 0.0708 0.163 Uiso 1 1 calc R . .
C6 C 0.9192(17) 0.0008(6) 0.3086(5) 0.059(3) Uani 1 1 d . . .
H6A H 0.8575 0.0276 0.3358 0.071 Uiso 1 1 calc R . .
H6B H 1.0321 0.0188 0.3073 0.071 Uiso 1 1 calc R . .
C7 C 0.9180(16) -0.0780(7) 0.3219(6) 0.062(4) Uani 1 1 d . . .
C8 C 0.949(2) -0.1808(9) 0.3596(8) 0.096(6) Uani 1 1 d . . .
H8A H 0.9756 -0.2177 0.3835 0.116 Uiso 1 1 calc R . .
C9 C 0.870(2) -0.1899(8) 0.3144(7) 0.080(5) Uani 1 1 d . . .
H9A H 0.8356 -0.2338 0.3003 0.096 Uiso 1 1 calc R . .
C10 C 1.073(2) -0.0695(10) 0.4119(6) 0.106(7) Uani 1 1 d . . .
H10A H 1.0749 -0.0192 0.4038 0.160 Uiso 1 1 calc R . .
H10B H 1.1847 -0.0868 0.4154 0.160 Uiso 1 1 calc R . .
H10C H 1.0143 -0.0772 0.4455 0.160 Uiso 1 1 calc R . .
C11 C 0.5836(17) 0.2625(6) 0.1353(5) 0.052(3) Uani 1 1 d . . .
H11A H 0.4712 0.2442 0.1319 0.063 Uiso 1 1 calc R . .
H11B H 0.6370 0.2594 0.0999 0.063 Uiso 1 1 calc R . .
C12 C 0.5801(16) 0.3371(6) 0.1539(4) 0.045(3) Uani 1 1 d . . .
C13 C 0.5335(17) 0.4524(6) 0.1627(5) 0.055(3) Uani 1 1 d . . .
H13A H 0.4985 0.4991 0.1561 0.066 Uiso 1 1 calc R . .
C14 C 0.6219(18) 0.4295(6) 0.2060(6) 0.063(4) Uani 1 1 d . . .
H14A H 0.6594 0.4579 0.2347 0.075 Uiso 1 1 calc R . .
C15 C 0.4213(18) 0.3960(8) 0.0768(6) 0.077(4) Uani 1 1 d . . .
H15A H 0.4168 0.3489 0.0613 0.116 Uiso 1 1 calc R . .
H15B H 0.4820 0.4272 0.0529 0.116 Uiso 1 1 calc R . .
H15C H 0.3104 0.4140 0.0815 0.116 Uiso 1 1 calc R . .
C16 C 0.9173(15) 0.1870(6) 0.3113(5) 0.050(3) Uani 1 1 d . . .
H16A H 1.0260 0.1645 0.3114 0.060 Uiso 1 1 calc R . .
H16B H 0.8457 0.1610 0.3362 0.060 Uiso 1 1 calc R . .
C17 C 0.9316(14) 0.2645(6) 0.3288(4) 0.039(3) Uani 1 1 d . . .
C18 C 0.9814(19) 0.3637(8) 0.3729(6) 0.067(4) Uani 1 1 d . . .
H18A H 1.0179 0.3961 0.3991 0.081 Uiso 1 1 calc R . .
C19 C 0.8988(19) 0.3797(6) 0.3267(6) 0.065(4) Uani 1 1 d . . .
H19A H 0.8691 0.4253 0.3151 0.079 Uiso 1 1 calc R . .
C20 C 1.087(2) 0.2516(9) 0.4172(6) 0.085(5) Uani 1 1 d . . .
H20A H 1.0853 0.2013 0.4093 0.127 Uiso 1 1 calc R . .
H20B H 1.0318 0.2603 0.4514 0.127 Uiso 1 1 calc R . .
H20C H 1.1999 0.2678 0.4195 0.127 Uiso 1 1 calc R . .

loop_
_atom_site_aniso_label
_atom_site_aniso_U_11
_atom_site_aniso_U_22
_atom_site_aniso_U_33
_atom_site_aniso_U_23
_atom_site_aniso_U_13
_atom_site_aniso_U_12
La1 0.0461(3) 0.0281(2) 0.0420(3) -0.0022(2) -0.0041(4) -0.0005(5)
Cu1 0.0677(9) 0.0313(6) 0.0717(9) 0.0009(5) 0.0159(14) 0.0012(11)
Cu2 0.0575(9) 0.0320(6) 0.0417(6) -0.0030(4) -0.0066(10) -0.0032(9)
Cl1 0.19(2) 0.043(8) 0.058(9) -0.009(6) -0.018(10) 0.036(11)
Cl2 0.40(7) 0.083(14) 0.095(17) 0.047(11) -0.05(3) 0.00(2)
O1 0.079(6) 0.034(4) 0.070(5) -0.011(4) -0.020(5) -0.010(4)
O2 0.067(5) 0.038(4) 0.053(5) 0.004(4) -0.002(4) 0.011(4)
O3 0.079(6) 0.037(4) 0.041(4) -0.003(3) -0.020(4) 0.005(4)
O4 0.054(5) 0.031(4) 0.036(4) 0.003(3) -0.013(3) 0.000(3)
O5 0.090(8) 0.175(14) 0.055(7) -0.031(8) -0.019(6) 0.015(9)
O6 0.057(6) 0.112(8) 0.089(7) -0.006(8) 0.008(5) -0.004(7)
O7 0.053(6) 0.183(13) 0.086(8) -0.014(10) -0.006(6) 0.015(8)
O8 0.050(5) 0.084(6) 0.068(6) -0.006(5) -0.007(5) 0.010(5)
O9 0.056(6) 0.106(7) 0.139(9) -0.003(6) 0.045(7) -0.004(9)
O10 0.098(8) 0.071(6) 0.058(6) -0.003(5) -0.001(5) 0.000(7)
O11 0.147(11) 0.235(16) 0.034(6) 0.004(8) -0.005(6) -0.007(11)
O12 0.157(14) 0.38(3) 0.098(9) 0.037(12) 0.016(11) 0.14(2)
O13 1.32(13) 0.17(2) 0.22(2) -0.091(19) -0.43(5) 0.24(5)
O14 0.122(12) 0.126(11) 0.285(19) 0.099(12) -0.028(18) -0.004(13)
O15 0.34(4) 0.21(2) 0.102(12) -0.044(14) -0.007(16) 0.028(19)
O16 0.29(3) 0.184(17) 0.097(10) 0.040(11) -0.022(13) 0.060(16)
O17 0.18(4) 0.42(8) 0.14(3) -0.08(5) 0.01(3) 0.03(5)
O18 0.40(8) 0.15(3) 0.38(8) 0.12(4) 0.13(6) -0.11(4)
N1 0.084(8) 0.028(5) 0.092(9) 0.001(6) 0.021(8) 0.002(5)
N2 0.081(9) 0.048(7) 0.091(9) 0.025(7) 0.024(7) 0.026(6)
N3 0.057(6) 0.030(5) 0.046(6) 0.002(4) 0.008(5) 0.004(4)
N4 0.060(6) 0.049(6) 0.035(5) -0.008(4) 0.003(4) -0.006(5)
N5 0.075(9) 0.053(8) 0.093(10) -0.025(8) 0.028(8) -0.033(7)
N6 0.059(9) 0.095(11) 0.089(11) 0.055(10) 0.019(8) 0.030(9)
N7 0.064(8) 0.034(6) 0.053(7) 0.005(6) 0.000(5) 0.006(6)
N8 0.071(8) 0.066(8) 0.041(7) -0.008(6) 0.009(6) -0.023(7)
N9 0.103(11) 0.083(10) 0.062(9) -0.017(8) 0.002(8) 0.004(8)
N10 0.062(7) 0.035(5) 0.082(8) -0.001(6) 0.015(7) 0.005(6)
C1 0.083(11) 0.037(7) 0.089(10) -0.011(7) 0.008(9) -0.014(7)
C2 0.049(9) 0.045(8) 0.104(13) -0.037(8) 0.028(9) -0.009(7)
C3 0.100(15) 0.059(11) 0.122(16) -0.041(11) 0.041(13) -0.024(10)
C4 0.090(12) 0.035(7) 0.134(15) 0.013(9) 0.030(12) -0.011(7)
C5 0.097(13) 0.121(15) 0.109(14) -0.063(12) 0.012(12) -0.044(11)
C6 0.072(9) 0.048(7) 0.057(8) 0.003(6) 0.017(8) 0.003(7)
C7 0.045(8) 0.063(9) 0.077(10) 0.029(7) 0.028(7) 0.019(7)
C8 0.094(14) 0.075(12) 0.121(15) 0.058(11) 0.047(12) 0.020(10)
C9 0.081(11) 0.067(10) 0.092(12) 0.018(9) 0.024(10) 0.028(8)
C10 0.087(12) 0.168(19) 0.064(10) 0.062(11) 0.006(10) 0.036(12)
C11 0.065(9) 0.041(6) 0.052(7) 0.008(5) -0.008(6) 0.014(6)
C12 0.067(8) 0.033(6) 0.036(6) 0.011(5) 0.015(6) 0.014(6)
C13 0.063(9) 0.038(7) 0.063(8) -0.003(6) 0.013(7) 0.023(6)
C14 0.080(10) 0.037(6) 0.070(9) -0.014(6) 0.002(8) -0.005(6)
C15 0.080(10) 0.082(10) 0.070(9) 0.012(8) -0.024(8) 0.010(9)
C16 0.056(7) 0.048(7) 0.046(7) 0.017(6) 0.001(6) -0.003(6)
C17 0.040(7) 0.053(7) 0.024(5) -0.009(5) -0.001(5) -0.009(5)
C18 0.079(11) 0.081(10) 0.042(8) -0.029(7) 0.008(7) -0.039(9)
C19 0.096(11) 0.035(6) 0.065(8) -0.032(6) 0.024(8) -0.014(6)
C20 0.090(12) 0.110(12) 0.053(9) 0.000(9) -0.027(9) -0.020(10)

loop_
_atom_type_symbol
_atom_type_description
_atom_type_scat_dispersion_real
_atom_type_scat_dispersion_imag
_atom_type_scat_source
C C 0.0033 0.0016 'International Tables Vol C Tables 4.2.6.8 and 6.1.1.4'
H H 0.0000 0.0000 'International Tables Vol C Tables 4.2.6.8 and 6.1.1.4'
N N 0.0061 0.0033 'International Tables Vol C Tables 4.2.6.8 and 6.1.1.4'
O O 0.0106 0.0060 'International Tables Vol C Tables 4.2.6.8 and 6.1.1.4'
Cl Cl 0.1484 0.1585 'International Tables Vol C Tables 4.2.6.8 and 6.1.1.4'
Cu Cu 0.3201 1.2651 'International Tables Vol C Tables 4.2.6.8 and 6.1.1.4'
La La -0.2871 2.4523 'International Tables Vol C Tables 4.2.6.8 and 6.1.1.4'

loop_
_geom_angle_atom_site_label_1
_geom_angle_atom_site_label_2
_geom_angle_atom_site_label_3
_geom_angle
_geom_angle_site_symmetry_1
_geom_angle_site_symmetry_3
_geom_angle_publ_flag
O3 La1 O1 143.1(2) . . ?
O3 La1 O4 64.6(2) . . ?
O1 La1 O4 149.1(3) . . ?
O3 La1 O2 148.6(2) . . ?
O1 La1 O2 64.3(3) . . ?
O4 La1 O2 85.5(2) . . ?
O3 La1 O6 103.2(4) . . ?
O1 La1 O6 99.2(3) . . ?
O4 La1 O6 80.2(3) . . ?
O2 La1 O6 79.3(3) . . ?
O3 La1 O5 77.9(4) . . ?
O1 La1 O5 86.3(4) . . ?
O4 La1 O5 119.7(4) . . ?
O2 La1 O5 128.4(4) . . ?
O6 La1 O5 64.0(4) . . ?
O3 La1 O8 86.6(3) . . ?
O1 La1 O8 93.4(3) . . ?
O4 La1 O8 71.1(3) . . ?
O2 La1 O8 74.4(3) . . ?
O6 La1 O8 142.1(3) . . ?
O5 La1 O8 153.0(3) . . ?
O3 La1 O10 72.7(3) . . ?
O1 La1 O10 72.2(3) . . ?
O4 La1 O10 137.3(3) . . ?
O2 La1 O10 136.5(3) . . ?
O6 La1 O10 110.0(3) . . ?
O5 La1 O10 46.5(4) . . ?
O8 La1 O10 107.8(3) . . ?
O3 La1 O7 78.1(4) . . ?
O1 La1 O7 75.7(4) . . ?
O4 La1 O7 107.8(3) . . ?
O2 La1 O7 104.2(4) . . ?
O6 La1 O7 171.4(4) . . ?
O5 La1 O7 108.3(4) . . ?
O8 La1 O7 46.1(3) . . ?
O10 La1 O7 61.9(4) . . ?
O3 La1 Cu1 165.4(2) . . ?
O1 La1 Cu1 31.60(19) . . ?
O4 La1 Cu1 117.75(15) . . ?
O2 La1 Cu1 32.86(19) . . ?
O6 La1 Cu1 91.4(3) . . ?
O5 La1 Cu1 110.3(3) . . ?
O8 La1 Cu1 81.0(2) . . ?
O10 La1 Cu1 103.7(2) . . ?
O7 La1 Cu1 87.7(3) . . ?
O3 La1 Cu2 32.09(16) . . ?
O1 La1 Cu2 167.3(2) . . ?
O4 La1 Cu2 32.55(15) . . ?
O2 La1 Cu2 117.23(18) . . ?
O6 La1 Cu2 93.4(3) . . ?
O5 La1 Cu2 100.7(3) . . ?
O8 La1 Cu2 75.5(2) . . ?
O10 La1 Cu2 104.8(2) . . ?
O7 La1 Cu2 91.9(3) . . ?
Cu1 La1 Cu2 147.45(3) . . ?
O1 Cu1 N1 85.2(4) . . ?
O1 Cu1 O2 85.9(3) . . ?
N1 Cu1 O2 170.6(4) . . ?
O1 Cu1 N2 171.6(5) . . ?
N1 Cu1 N2 103.1(6) . . ?
O2 Cu1 N2 85.9(5) . . ?
O1 Cu1 La1 42.1(2) . . ?
N1 Cu1 La1 126.9(4) . . ?
O2 Cu1 La1 43.9(2) . . ?
N2 Cu1 La1 129.8(4) . . ?
O3 Cu2 O4 85.4(3) . . ?
O3 Cu2 N4 170.9(4) . . ?
O4 Cu2 N4 85.5(4) . . ?
O3 Cu2 N3 84.8(3) . . ?
O4 Cu2 N3 170.1(3) . . ?
N4 Cu2 N3 104.3(4) . . ?
O3 Cu2 La1 42.0(2) . . ?
O4 Cu2 La1 43.5(2) . . ?
N4 Cu2 La1 128.9(3) . . ?
N3 Cu2 La1 126.6(3) . . ?
O14 Cl1 O16 127.2(16) . . ?
O14 Cl1 O15 117(2) . . ?
O16 Cl1 O15 112(2) . . ?
O14 Cl1 O18 96(2) . . ?
O16 Cl1 O18 91(3) . . ?
O15 Cl1 O18 103(3) . . ?
O14 Cl1 O17 101(3) . . ?
O16 Cl1 O17 76(2) . . ?
O15 Cl1 O17 73(2) . . ?
O18 Cl1 O17 163(3) . . ?
O16 Cl2 O15 125(3) . . ?
O16 Cl2 O14 122(3) . . ?
O15 Cl2 O14 113(3) . . ?
O16 Cl2 O17 85(4) . . ?
O15 Cl2 O17 81(4) . . ?
O14 Cl2 O17 103(4) . . ?
O16 Cl2 O18 87(3) . . ?
O15 Cl2 O18 99(4) . . ?
O14 Cl2 O18 85(3) . . ?
O17 Cl2 O18 171(4) . . ?
C1 O1 Cu1 116.5(7) . . ?
C1 O1 La1 136.6(7) . . ?
Cu1 O1 La1 106.2(3) . . ?
C6 O2 Cu1 115.6(7) . . ?
C6 O2 La1 140.4(7) . . ?
Cu1 O2 La1 103.2(3) . . ?
C11 O3 Cu2 115.1(6) . . ?
C11 O3 La1 138.9(6) . . ?
Cu2 O3 La1 105.9(3) . . ?
C16 O4 Cu2 114.6(6) . . ?
C16 O4 La1 139.4(6) . . ?
Cu2 O4 La1 103.9(3) . . ?
N9 O5 La1 98.8(9) . . ?
N10 O7 La1 97.4(8) . . ?
N10 O8 La1 97.6(7) . . ?
N9 O10 La1 97.8(9) . . ?
Cl1 O14 Cl2 6(4) . . ?
Cl2 O15 Cl1 8(3) . . ?
Cl2 O16 Cl1 8(3) . . ?
Cl2 O17 Cl1 3.7(15) . . ?
Cl1 O18 Cl2 4.5(14) . . ?
C2 N1 C4 100.5(14) . . ?
C2 N1 Cu1 111.1(8) . . ?
C4 N1 Cu1 148.4(13) . . ?
C7 N2 C9 107.9(14) . . ?
C7 N2 Cu1 108.7(9) . . ?
C9 N2 Cu1 143.3(14) . . ?
C12 N3 C14 107.0(10) . . ?
C12 N3 Cu2 110.2(7) . . ?
C14 N3 Cu2 142.6(9) . . ?
C17 N4 C19 106.2(10) . . ?
C17 N4 Cu2 110.0(7) . . ?
C19 N4 Cu2 143.8(9) . . ?
C2 N5 C3 109.4(17) . . ?
C2 N5 C5 126.4(16) . . ?
C3 N5 C5 124.2(15) . . ?
C7 N6 C10 127.4(16) . . ?
C7 N6 C8 98.7(16) . . ?
C10 N6 C8 133.8(15) . . ?
C12 N7 C13 107.2(10) . . ?
C12 N7 C15 128.6(12) . . ?
C13 N7 C15 124.0(11) . . ?
C17 N8 C18 106.8(13) . . ?
C17 N8 C20 128.9(13) . . ?
C18 N8 C20 124.3(13) . . ?
O11 N9 O10 118.0(16) . . ?
O11 N9 O5 125.1(15) . . ?
O10 N9 O5 116.7(14) . . ?
O7 N10 O8 118.8(11) . . ?
O7 N10 O9 117.4(13) . . ?
O8 N10 O9 123.8(12) . . ?
O1 C1 C2 107.4(13) . . ?
N1 C2 N5 111.4(15) . . ?
N1 C2 C1 119.8(13) . . ?
N5 C2 C1 128.7(17) . . ?
C4 C3 N5 104.4(15) . . ?
C3 C4 N1 114.1(17) . . ?
O2 C6 C7 105.6(11) . . ?
N2 C7 N6 112.3(13) . . ?
N2 C7 C6 123.8(13) . . ?
N6 C7 C6 123.9(16) . . ?
C9 C8 N6 112.0(15) . . ?
C8 C9 N2 109.0(17) . . ?
O3 C11 C12 108.0(9) . . ?
N3 C12 N7 110.4(10) . . ?
N3 C12 C11 121.6(10) . . ?
N7 C12 C11 127.8(11) . . ?
C14 C13 N7 106.8(10) . . ?
C13 C14 N3 108.6(12) . . ?
O4 C16 C17 107.9(9) . . ?
N4 C17 N8 111.5(11) . . ?
N4 C17 C16 120.7(9) . . ?
N8 C17 C16 127.7(12) . . ?
C19 C18 N8 107.2(11) . . ?
C18 C19 N4 108.2(12) . . ?

loop_
_geom_bond_atom_site_label_1
_geom_bond_atom_site_label_2
_geom_bond_distance
_geom_bond_site_symmetry_2
_geom_bond_publ_flag
La1 O3 2.415(7) . ?
La1 O1 2.419(7) . ?
La1 O4 2.461(7) . ?
La1 O2 2.466(7) . ?
La1 O6 2.509(9) . ?
La1 O5 2.669(11) . ?
La1 O8 2.679(8) . ?
La1 O10 2.693(9) . ?
La1 O7 2.701(10) . ?
La1 Cu1 3.4611(12) . ?
La1 Cu2 3.4689(12) . ?
Cu1 O1 1.889(8) . ?
Cu1 N1 1.914(12) . ?
Cu1 O2 1.929(8) . ?
Cu1 N2 1.943(12) . ?
Cu2 O3 1.916(7) . ?
Cu2 O4 1.923(7) . ?
Cu2 N4 1.948(9) . ?
Cu2 N3 1.950(9) . ?
Cl1 O14 1.25(2) . ?
Cl1 O16 1.28(3) . ?
Cl1 O15 1.36(3) . ?
Cl1 O18 1.76(6) . ?
Cl1 O17 1.76(7) . ?
Cl2 O16 1.20(3) . ?
Cl2 O15 1.28(3) . ?
Cl2 O14 1.39(3) . ?
Cl2 O17 1.60(6) . ?
Cl2 O18 1.90(8) . ?
O1 C1 1.379(15) . ?
O2 C6 1.416(14) . ?
O3 C11 1.417(12) . ?
O4 C16 1.391(13) . ?
O5 N9 1.246(16) . ?
O7 N10 1.208(14) . ?
O8 N10 1.240(13) . ?
O9 N10 1.240(13) . ?
O10 N9 1.242(15) . ?
O11 N9 1.240(16) . ?
N1 C2 1.317(19) . ?
N1 C4 1.430(16) . ?
N2 C7 1.321(18) . ?
N2 C9 1.318(17) . ?
N3 C12 1.321(14) . ?
N3 C14 1.383(14) . ?
N4 C17 1.315(14) . ?
N4 C19 1.394(13) . ?
N5 C2 1.338(17) . ?
N5 C3 1.35(2) . ?
N5 C5 1.42(2) . ?
N6 C7 1.392(18) . ?
N6 C10 1.44(2) . ?
N6 C8 1.43(2) . ?
N7 C12 1.342(14) . ?
N7 C13 1.389(16) . ?
N7 C15 1.465(16) . ?
N8 C17 1.333(15) . ?
N8 C18 1.384(18) . ?
N8 C20 1.451(18) . ?
C1 C2 1.501(18) . ?
C3 C4 1.27(2) . ?
C6 C7 1.507(17) . ?
C8 C9 1.29(2) . ?
C11 C12 1.465(15) . ?
C13 C14 1.346(18) . ?
C16 C17 1.515(15) . ?
C18 C19 1.34(2) . ?
